data_7705303
loop_
_publ_author_name
'Pei, Yu'
'Xie, Jiaxin'
'Cui, Dongxu'
'Liu, Shengnan'
'Li, Guangfu'
'Zhu, Dongxia'
'Su, Zhongmin'

_publ_section_title
;
 A mechanochromic cyclemetalated cationic Ir(iii) complex with AIE
 activity by strategic modification of ligands.
;
_journal_issue 37
_journal_name_full 'Dalton transactions (Cambridge, England : 2003)'
_journal_page_first 13066
_journal_page_last 13071
_journal_paper_doi 10.1039/d0dt02526g
_journal_volume 49
_journal_year 2020
_chemical_formula_sum 'C41 H25 F10 Ir N5 O P'
_chemical_formula_weight 1016.830
_space_group_IT_number 2
_space_group_name_Hall '-P 1'
_space_group_name_H-M_alt 'P -1'
_symmetry_Int_Tables_number 2
_symmetry_space_group_name_Hall '-P 1'
_symmetry_space_group_name_H-M 'P -1'
_audit_creation_date 2019-11-23
_audit_creation_method
;Olex2 1.2
(compiled 2018.05.29 svn.r3508 for OlexSys, GUI svn.r5506)
;
_audit_update_record
;
2020-06-04 deposited with the CCDC.	2020-08-25 downloaded from the CCDC.
;
_cell_angle_alpha 88.758(1)
_cell_angle_beta 76.633(1)
_cell_angle_gamma 74.371(1)
_cell_formula_units_Z 2
_cell_length_a 10.5032(3)
_cell_length_b 11.9399(4)
_cell_length_c 18.1307(6)
_cell_volume 2128.33(12)
_refine_ls_R_factor_all 0.030
_cod_data_source_file d0dt02526g2.cif
_cod_data_source_block 1_sqd_sq
_cod_depositor_comments 'Adding full bibliography for 7705302--7705303.cif.'
_cod_original_cell_volume 2128.3(1)
_cod_original_sg_symbol_Hall -P_1
_cod_database_code 7705303

loop_
_symmetry_equiv_pos_site_id
_symmetry_equiv_pos_as_xyz
1 x,y,z
2 -x,-y,-z

loop_
_atom_site_aniso_label
_atom_site_aniso_U_11
_atom_site_aniso_U_22
_atom_site_aniso_U_33
_atom_site_aniso_U_12
_atom_site_aniso_U_13
_atom_site_aniso_U_23
Ir1 0.01834(10) 0.02252(10) 0.01493(9) -0.00466(6) -0.00289(6) -0.00039(6)
P1 0.0258(5) 0.0331(6) 0.0279(5) -0.0123(4) -0.0062(4) 0.0037(4)
F1 0.0641(17) 0.0440(15) 0.0308(13) -0.0206(13) -0.0121(12) 0.0064(11)
F2 0.0685(18) 0.0400(15) 0.0554(16) -0.0229(13) -0.0354(14) 0.0067(12)
N1 0.0179(14) 0.0223(16) 0.0174(14) -0.0084(12) -0.0012(11) 0.0060(11)
F3 0.0665(18) 0.0564(18) 0.0439(15) -0.0113(14) -0.0354(14) 0.0162(13)
N2 0.0209(15) 0.0205(16) 0.0230(15) -0.0038(12) -0.0051(12) -0.0014(12)
F4 0.0586(17) 0.0504(16) 0.0553(16) -0.0126(13) -0.0252(14) -0.0207(13)
F5 0.0643(18) 0.0510(17) 0.0542(16) -0.0343(14) -0.0238(14) 0.0070(13)
F6 0.0368(15) 0.070(2) 0.0643(18) -0.0157(14) 0.0136(13) 0.0223(15)
F7 0.0332(14) 0.098(2) 0.0468(16) -0.0022(15) 0.0021(12) -0.0176(16)
F8 0.089(2) 0.073(2) 0.0511(17) -0.0485(18) -0.0340(16) 0.0339(15)
F9 0.0402(15) 0.0445(17) 0.084(2) 0.0113(13) 0.0126(14) 0.0069(15)
F10 0.0320(14) 0.0476(17) 0.090(2) -0.0012(12) -0.0071(14) -0.0045(15)
O1 0.0338(15) 0.057(2) 0.0274(14) -0.0214(14) -0.0029(12) -0.0045(13)
N3 0.0262(16) 0.0248(17) 0.0248(16) -0.0076(13) -0.0069(13) -0.0017(13)
N4 0.0199(15) 0.0273(17) 0.0186(15) -0.0057(12) 0.0007(12) -0.0024(12)
C1 0.0162(16) 0.0202(18) 0.0197(17) -0.0063(13) -0.0032(13) 0.0055(13)
C2 0.0210(17) 0.0178(18) 0.0184(17) -0.0048(13) -0.0031(13) 0.0020(13)
N5 0.0250(16) 0.0294(18) 0.0196(15) -0.0063(13) -0.0015(12) 0.0006(13)
C3 0.028(2) 0.029(2) 0.0224(18) -0.0040(16) -0.0084(15) 0.0017(15)
C4 0.029(2) 0.033(2) 0.0222(18) -0.0084(16) -0.0027(15) 0.0049(16)
C5 0.0262(19) 0.0224(19) 0.0186(17) -0.0064(15) -0.0023(14) 0.0015(14)
C6 0.0200(18) 0.038(2) 0.0204(18) -0.0040(16) -0.0045(14) 0.0004(16)
C7 0.0216(18) 0.027(2) 0.0132(16) -0.0045(15) -0.0035(13) -0.0047(14)
C8 0.0206(18) 0.026(2) 0.0216(18) -0.0046(15) 0.0014(14) -0.0008(15)
C9 0.032(2) 0.030(2) 0.0237(19) -0.0027(17) -0.0074(16) -0.0031(16)
C10 0.0205(18) 0.031(2) 0.0202(17) -0.0067(15) -0.0059(14) 0.0028(15)
C11 0.0236(18) 0.0219(19) 0.0200(17) -0.0072(14) -0.0029(14) 0.0025(14)
C12 0.0199(18) 0.042(2) 0.0205(18) -0.0103(16) -0.0034(14) 0.0040(16)
C13 0.028(2) 0.032(2) 0.027(2) -0.0023(16) -0.0058(16) -0.0043(16)
C14 0.0193(17) 0.0212(19) 0.0260(18) -0.0056(14) -0.0033(14) 0.0041(14)
C15 0.0184(18) 0.034(2) 0.0276(19) -0.0051(15) -0.0004(15) 0.0026(16)
C16 0.042(2) 0.025(2) 0.039(2) -0.0062(18) -0.0019(19) 0.0088(18)
C17 0.038(2) 0.034(2) 0.0236(19) -0.0125(18) -0.0045(16) -0.0018(16)
C18 0.0182(17) 0.037(2) 0.0187(17) -0.0031(15) -0.0001(14) 0.0020(16)
C19 0.0225(18) 0.031(2) 0.0248(18) -0.0058(15) -0.0102(15) 0.0026(15)
C20 0.032(2) 0.036(2) 0.028(2) -0.0041(17) -0.0055(17) 0.0091(17)
C21 0.0253(19) 0.030(2) 0.0218(18) -0.0072(16) -0.0044(15) 0.0001(15)
C22 0.0233(19) 0.034(2) 0.0219(18) -0.0037(16) -0.0042(15) 0.0049(16)
C23 0.0240(19) 0.033(2) 0.034(2) -0.0079(16) -0.0110(16) 0.0040(17)
C24 0.028(2) 0.037(2) 0.0213(18) -0.0103(16) -0.0062(15) 0.0010(16)
C25 0.028(2) 0.051(3) 0.0233(19) -0.0039(18) -0.0083(16) 0.0039(18)
C26 0.030(2) 0.033(2) 0.041(2) -0.0105(17) -0.0030(18) 0.0034(18)
C27 0.024(2) 0.053(3) 0.027(2) -0.0137(18) -0.0085(16) 0.0052(18)
C28 0.029(2) 0.047(3) 0.028(2) -0.0116(18) -0.0050(16) 0.0090(18)
C29 0.0231(19) 0.037(2) 0.0210(18) -0.0033(16) -0.0046(15) 0.0012(16)
C30 0.027(2) 0.060(3) 0.044(3) 0.001(2) 0.0076(19) 0.000(2)
C31 0.035(2) 0.055(3) 0.026(2) -0.009(2) -0.0127(18) -0.0051(19)
C32 0.029(2) 0.040(3) 0.040(2) 0.0043(19) -0.0008(18) -0.0021(19)
C33 0.027(2) 0.059(3) 0.026(2) -0.006(2) 0.0004(16) 0.0149(19)
C34 0.033(2) 0.064(3) 0.0182(19) 0.002(2) -0.0051(17) 0.0021(19)
C35 0.034(2) 0.053(3) 0.025(2) -0.004(2) -0.0089(17) -0.0028(18)
C36 0.050(3) 0.028(2) 0.064(3) -0.008(2) -0.019(2) 0.008(2)
C37 0.047(3) 0.032(2) 0.038(2) -0.0144(19) -0.0032(19) -0.0011(18)
C38 0.048(3) 0.033(3) 0.056(3) -0.015(2) -0.008(2) 0.011(2)
C39 0.038(2) 0.030(2) 0.049(3) 0.0008(18) -0.012(2) 0.0016(19)
C40 0.030(2) 0.049(3) 0.033(2) -0.0090(19) -0.0047(17) -0.017(2)
C41 0.031(2) 0.055(3) 0.031(2) -0.014(2) 0.0040(17) 0.007(2)

loop_
_atom_site_label
_atom_site_type_symbol
_atom_site_fract_x
_atom_site_fract_y
_atom_site_fract_z
_atom_site_occupancy
_atom_site_symmetry_multiplicity
_atom_site_Wyckoff_symbol
_atom_site_attached_hydrogens
_atom_site_calc_flag
_atom_site_thermal_displace_type
_atom_site_U_iso_or_equiv
Ir1 Ir 0.5384(0) 0.7350 0.7995(0) 1.000 2 i ? d Uani 0.01893(7)
P1 P 0.7541(1) 0.3090(1) 0.6005(1) 1.000 2 i ? d Uani 0.0282(2)
F1 F 0.7546(3) 0.3784(2) 0.5239(1) 1.000 2 i ? d Uani 0.0450(6)
F2 F 0.8079(3) 0.4044(2) 0.6346(2) 1.000 2 i ? d Uani 0.0496(7)
N1 N 0.5143(3) 0.7007(3) 0.6889(2) 1.000 2 i ? d Uani 0.0192(6)
F3 F 0.7399(3) 0.5502(2) 1.0279(2) 1.000 2 i ? d Uani 0.0531(7)
N2 N 0.7425(3) 0.6932(3) 0.7330(2) 1.000 2 i ? d Uani 0.0218(6)
F4 F 0.6863(3) 0.9499(2) 1.0117(2) 1.000 2 i ? d Uani 0.0528(7)
F5 F 0.7021(3) 0.2136(2) 0.5649(2) 1.000 2 i ? d Uani 0.0512(7)
F6 F 0.0552(3) 0.6925(3) 0.9651(2) 1.000 2 i ? d Uani 0.0612(8)
F7 F 0.6020(3) 0.3814(3) 0.6334(2) 1.000 2 i ? d Uani 0.0641(9)
F8 F 0.7556(3) 0.2398(3) 0.6764(2) 1.000 2 i ? d Uani 0.0633(8)
F9 F 0.0751(3) 1.0606(3) 0.8806(2) 1.000 2 i ? d Uani 0.0654(9)
F10 F 0.9077(3) 0.2359(2) 0.5659(2) 1.000 2 i ? d Uani 0.0595(8)
O1 O 0.7133(3) 0.5270(3) 0.3080(2) 1.000 2 i ? d Uani 0.0381(7)
H1 H 0.7086 0.5415 0.3538 1.000 2 i ? calc Uiso 0.05700
N3 N 0.4929(3) 0.9069(3) 0.7758(2) 1.000 2 i ? d Uani 0.0250(7)
N4 N 0.5692(3) 0.5681(3) 0.8346(2) 1.000 2 i ? d Uani 0.0229(6)
C1 C 0.6319(3) 0.6785(3) 0.6332(2) 1.000 2 i ? d Uani 0.0187(7)
C2 C 0.7543(3) 0.6721(3) 0.6578(2) 1.000 2 i ? d Uani 0.0195(7)
N5 N 0.7683(3) 0.6220(3) 0.4245(2) 1.000 2 i ? d Uani 0.0255(7)
C3 C 0.3612(4) 0.9711(3) 0.8035(2) 1.000 2 i ? d Uani 0.0269(8)
C4 C 0.2633(4) 0.7146(4) 0.8934(2) 1.000 2 i ? d Uani 0.0288(8)
H4 H 0.3042 0.6344 0.8986 1.000 2 i ? calc Uiso 0.03500
C5 C 0.7649(4) 0.6393(3) 0.5021(2) 1.000 2 i ? d Uani 0.0230(7)
C6 C 0.6363(4) 0.6497(3) 0.9319(2) 1.000 2 i ? d Uani 0.0270(8)
C7 C 0.3409(3) 0.7836(3) 0.8527(2) 1.000 2 i ? d Uani 0.0211(7)
C8 C 0.8811(4) 0.6315(3) 0.5264(2) 1.000 2 i ? d Uani 0.0240(8)
H8 H 0.9659 0.6138 0.4902 1.000 2 i ? calc Uiso 0.02900
C9 C 0.2752(4) 0.9037(3) 0.8473(2) 1.000 2 i ? d Uani 0.0295(9)
C10 C 0.5929(3) 0.7540(3) 0.8964(2) 1.000 2 i ? d Uani 0.0239(8)
C11 C 0.6356(4) 0.6605(3) 0.5567(2) 1.000 2 i ? d Uani 0.0220(7)
C12 C 0.3984(4) 0.7064(4) 0.6677(2) 1.000 2 i ? d Uani 0.0275(8)
H12 H 0.3154 0.7232 0.7053 1.000 2 i ? calc Uiso 0.03300
C13 C 0.6086(4) 0.8570(4) 0.9252(2) 1.000 2 i ? d Uani 0.0305(9)
H13 H 0.5785 0.9293 0.9031 1.000 2 i ? calc Uiso 0.03700
C14 C 0.8786(3) 0.6490(3) 0.6040(2) 1.000 2 i ? d Uani 0.0225(7)
C15 C 0.9955(4) 0.6464(3) 0.6304(2) 1.000 2 i ? d Uani 0.0281(8)
H15 H 1.0822 0.6306 0.5961 1.000 2 i ? calc Uiso 0.03400
C16 C 0.6077(4) 0.3470(4) 0.8920(2) 1.000 2 i ? d Uani 0.0377(10)
H16 H 0.6206 0.2713 0.9115 1.000 2 i ? calc Uiso 0.04500
C17 C 0.5430(4) 0.4818(4) 0.7997(2) 1.000 2 i ? d Uani 0.0319(9)
H17 H 0.5113 0.4976 0.7545 1.000 2 i ? calc Uiso 0.03800
C18 C 0.6167(3) 0.5462(3) 0.8995(2) 1.000 2 i ? d Uani 0.0262(8)
C19 C 0.8550(4) 0.6894(3) 0.7558(2) 1.000 2 i ? d Uani 0.0257(8)
H19 H 0.8483 0.7023 0.8083 1.000 2 i ? calc Uiso 0.03100
C20 C 0.6359(4) 0.4352(4) 0.9282(2) 1.000 2 i ? d Uani 0.0336(9)
H20 H 0.6687 0.4199 0.9730 1.000 2 i ? calc Uiso 0.04000
C21 C 0.8520(4) 0.6615(3) 0.3750(2) 1.000 2 i ? d Uani 0.0261(8)
H21 H 0.8997 0.7090 0.3922 1.000 2 i ? calc Uiso 0.03100
C22 C 0.8779(4) 0.6374(3) 0.2940(2) 1.000 2 i ? d Uani 0.0274(8)
C23 C 0.9824(4) 0.6670(3) 0.7058(2) 1.000 2 i ? d Uani 0.0298(8)
H23 H 1.0602 0.6662 0.7243 1.000 2 i ? calc Uiso 0.03600
C24 C 0.5126(4) 0.6663(3) 0.5368(2) 1.000 2 i ? d Uani 0.0282(8)
H24 H 0.5105 0.6550 0.4855 1.000 2 i ? calc Uiso 0.03400
C25 C 0.6949(4) 0.6524(4) 0.9936(2) 1.000 2 i ? d Uani 0.0352(10)
C26 C 0.5832(4) 0.9591(4) 0.7351(2) 1.000 2 i ? d Uani 0.0352(9)
H26 H 0.6747 0.9141 0.7172 1.000 2 i ? calc Uiso 0.04200
C27 C 0.3954(4) 0.6888(4) 0.5932(2) 1.000 2 i ? d Uani 0.0334(9)
H27 H 0.3114 0.6922 0.5808 1.000 2 i ? calc Uiso 0.04000
C28 C 0.9775(4) 0.6779(4) 0.2445(2) 1.000 2 i ? d Uani 0.0347(9)
H28 H 1.0242 0.7236 0.2644 1.000 2 i ? calc Uiso 0.04200
C29 C 0.8097(4) 0.5704(4) 0.2636(2) 1.000 2 i ? d Uani 0.0282(8)
C30 C 0.0623(4) 0.8777(5) 0.9229(3) 1.000 2 i ? d Uani 0.0486(12)
H30 H -0.0311 0.9090 0.9467 1.000 2 i ? calc Uiso 0.05800
C31 C 0.7121(4) 0.7502(4) 1.0219(2) 1.000 2 i ? d Uani 0.0384(10)
H31 H 0.7520 0.7491 1.0640 1.000 2 i ? calc Uiso 0.04600
C32 C 0.1394(4) 0.9455(4) 0.8832(3) 1.000 2 i ? d Uani 0.0402(10)
C33 C 1.0093(4) 0.6531(4) 0.1676(2) 1.000 2 i ? d Uani 0.0396(10)
H33 H 1.0770 0.6815 0.1347 1.000 2 i ? calc Uiso 0.04700
C34 C 0.9415(4) 0.5862(4) 0.1389(2) 1.000 2 i ? d Uani 0.0417(11)
H34 H 0.9634 0.5686 0.0859 1.000 2 i ? calc Uiso 0.05000
C35 C 0.8421(4) 0.5442(4) 0.1862(2) 1.000 2 i ? d Uani 0.0384(10)
H35 H 0.7967 0.4979 0.1658 1.000 2 i ? calc Uiso 0.04600
C36 C 0.4179(5) 1.1392(4) 0.7438(3) 1.000 2 i ? d Uani 0.0469(11)
H36 H 0.3916 1.2188 0.7322 1.000 2 i ? calc Uiso 0.05600
C37 C 0.5602(5) 0.3712(4) 0.8266(2) 1.000 2 i ? d Uani 0.0396(10)
H37 H 0.5397 0.3123 0.8008 1.000 2 i ? calc Uiso 0.04700
C38 C 0.5495(5) 1.0740(4) 0.7181(3) 1.000 2 i ? d Uani 0.0456(11)
H38 H 0.6161 1.1079 0.6891 1.000 2 i ? calc Uiso 0.05500
C39 C 0.3233(5) 1.0878(4) 0.7872(3) 1.000 2 i ? d Uani 0.0407(10)
H39 H 0.2321 1.1329 0.8057 1.000 2 i ? calc Uiso 0.04900
C40 C 0.6685(4) 0.8510(4) 0.9860(2) 1.000 2 i ? d Uani 0.0378(10)
C41 C 0.1282(4) 0.7620(4) 0.9260(2) 1.000 2 i ? d Uani 0.0402(10)

loop_
_atom_type_symbol
_atom_type_oxidation_number
_atom_type_radius_bond
Ir ? 1.200
P ? 1.200
F ? 1.200
N ? 1.200
O ? 1.200
H ? 1.200
C ? 1.200

loop_
_geom_angle_atom_site_label_1
_geom_angle_atom_site_label_2
_geom_angle_atom_site_label_3
_geom_angle_site_symmetry_1
_geom_angle_site_symmetry_2
_geom_angle_site_symmetry_3
_geom_angle
_geom_angle_publ_flag
N2 Ir1 N1 . . . 77.55(10) no
N3 Ir1 N1 . . . 87.16(11) no
N3 Ir1 N2 . . . 95.37(12) no
N3 Ir1 N4 . . . 173.67(11) no
N4 Ir1 N1 . . . 97.24(11) no
N4 Ir1 N2 . . . 90.05(11) no
C7 Ir1 N1 . . . 97.84(12) no
C7 Ir1 N2 . . . 173.95(12) no
C7 Ir1 N3 . . . 80.38(14) no
C7 Ir1 N4 . . . 94.46(13) no
C10 Ir1 N1 . . . 170.68(12) no
C10 Ir1 N2 . . . 93.49(13) no
C10 Ir1 N3 . . . 96.31(14) no
C10 Ir1 N4 . . . 80.05(14) no
C10 Ir1 C7 . . . 91.27(13) no
F2 P1 F1 . . . 89.74(14) no
F2 P1 F5 . . . 178.93(17) no
F2 P1 F10 . . . 89.70(16) no
F5 P1 F1 . . . 89.46(14) no
F5 P1 F10 . . . 89.59(16) no
F7 P1 F1 . . . 89.51(16) no
F7 P1 F2 . . . 90.78(17) no
F7 P1 F5 . . . 89.92(17) no
F7 P1 F8 . . . 91.16(19) no
F7 P1 F10 . . . 179.07(18) no
F8 P1 F1 . . . 179.28(16) no
F8 P1 F2 . . . 89.98(15) no
F8 P1 F5 . . . 90.81(15) no
F8 P1 F10 . . . 89.63(18) no
F10 P1 F1 . . . 89.70(16) no
C1 N1 Ir1 . . . 114.4(2) no
C12 N1 Ir1 . . . 128.0(2) no
C12 N1 C1 . . . 117.5(3) no
C2 N2 Ir1 . . . 114.0(2) no
C19 N2 Ir1 . . . 128.0(2) no
C19 N2 C2 . . . 117.9(3) no
C3 N3 Ir1 . . . 116.6(2) no
C26 N3 Ir1 . . . 124.1(3) no
C26 N3 C3 . . . 119.3(3) no
C17 N4 Ir1 . . . 124.2(3) no
C17 N4 C18 . . . 119.3(3) no
C18 N4 Ir1 . . . 116.4(2) no
N1 C1 C2 . . . 116.1(3) no
N1 C1 C11 . . . 122.9(3) no
C11 C1 C2 . . . 121.0(3) no
N2 C2 C1 . . . 117.7(3) no
N2 C2 C14 . . . 123.0(3) no
C14 C2 C1 . . . 119.3(3) no
C21 N5 C5 . . . 117.9(3) no
N3 C3 C9 . . . 113.3(3) no
N3 C3 C39 . . . 119.2(4) no
C39 C3 C9 . . . 127.5(4) no
C41 C4 C7 . . . 120.2(4) no
N5 C5 C11 . . . 118.5(3) no
C8 C5 N5 . . . 121.6(3) no
C8 C5 C11 . . . 119.8(3) no
C10 C6 C18 . . . 115.7(3) no
C25 C6 C10 . . . 118.5(4) no
C25 C6 C18 . . . 125.8(4) no
C4 C7 Ir1 . . . 127.8(3) no
C4 C7 C9 . . . 117.8(3) no
C9 C7 Ir1 . . . 114.4(3) no
C5 C8 C14 . . . 122.0(3) no
C7 C9 C3 . . . 115.3(3) no
C32 C9 C3 . . . 126.2(4) no
C32 C9 C7 . . . 118.5(4) no
C6 C10 Ir1 . . . 114.6(3) no
C6 C10 C13 . . . 118.4(3) no
C13 C10 Ir1 . . . 126.4(3) no
C1 C11 C5 . . . 118.6(3) no
C1 C11 C24 . . . 118.0(3) no
C24 C11 C5 . . . 123.4(3) no
N1 C12 C27 . . . 122.4(3) no
C40 C13 C10 . . . 119.0(4) no
C2 C14 C8 . . . 119.3(3) no
C2 C14 C15 . . . 117.3(3) no
C15 C14 C8 . . . 123.4(3) no
C23 C15 C14 . . . 119.1(3) no
C37 C16 C20 . . . 118.7(4) no
N4 C17 C37 . . . 122.7(4) no
N4 C18 C6 . . . 112.7(3) no
N4 C18 C20 . . . 119.5(4) no
C20 C18 C6 . . . 127.8(3) no
N2 C19 C23 . . . 122.6(3) no
C16 C20 C18 . . . 120.7(4) no
N5 C21 C22 . . . 123.4(3) no
C28 C22 C21 . . . 119.4(4) no
C28 C22 C29 . . . 118.6(3) no
C29 C22 C21 . . . 122.0(3) no
C15 C23 C19 . . . 120.1(3) no
C27 C24 C11 . . . 118.6(3) no
F3 C25 C6 . . . 118.9(4) no
C31 C25 F3 . . . 117.0(3) no
C31 C25 C6 . . . 124.1(4) no
N3 C26 C38 . . . 123.1(4) no
C24 C27 C12 . . . 120.7(3) no
C33 C28 C22 . . . 121.4(4) no
O1 C29 C22 . . . 121.9(3) no
O1 C29 C35 . . . 117.7(4) no
C35 C29 C22 . . . 120.3(4) no
C32 C30 C41 . . . 116.1(4) no
C25 C31 C40 . . . 116.0(4) no
F9 C32 C9 . . . 119.7(4) no
F9 C32 C30 . . . 116.4(4) no
C30 C32 C9 . . . 123.9(4) no
C28 C33 C34 . . . 119.1(4) no
C33 C34 C35 . . . 121.2(4) no
C29 C35 C34 . . . 119.4(4) no
C38 C36 C39 . . . 119.4(4) no
C17 C37 C16 . . . 119.1(4) no
C36 C38 C26 . . . 118.6(4) no
C3 C39 C36 . . . 120.4(4) no
F4 C40 C13 . . . 118.3(4) no
F4 C40 C31 . . . 117.7(4) no
C31 C40 C13 . . . 123.9(4) no
F6 C41 C4 . . . 118.9(4) no
F6 C41 C30 . . . 117.7(4) no
C4 C41 C30 . . . 123.4(4) no

loop_
_geom_bond_atom_site_label_1
_geom_bond_atom_site_label_2
_geom_bond_site_symmetry_1
_geom_bond_site_symmetry_2
_geom_bond_distance
_geom_bond_publ_flag
Ir1 N1 . . 2.139(3) no
Ir1 N2 . . 2.133(3) no
Ir1 N3 . . 2.039(3) no
Ir1 N4 . . 2.042(3) no
Ir1 C7 . . 2.005(3) no
Ir1 C10 . . 2.005(3) no
P1 F1 . . 1.603(3) no
P1 F2 . . 1.592(3) no
P1 F5 . . 1.595(3) no
P1 F7 . . 1.579(3) no
P1 F8 . . 1.590(3) no
P1 F10 . . 1.599(3) no
N1 C1 . . 1.370(4) no
N1 C12 . . 1.344(4) no
F3 C25 . . 1.375(5) no
N2 C2 . . 1.364(4) no
N2 C19 . . 1.329(5) no
F4 C40 . . 1.353(5) no
F6 C41 . . 1.358(5) no
F9 C32 . . 1.363(5) no
O1 C29 . . 1.351(5) no
N3 C3 . . 1.371(5) no
N3 C26 . . 1.344(5) no
N4 C17 . . 1.343(5) no
N4 C18 . . 1.374(5) no
C1 C2 . . 1.438(5) no
C1 C11 . . 1.397(5) no
C2 C14 . . 1.400(5) no
N5 C5 . . 1.416(5) no
N5 C21 . . 1.282(5) no
C3 C9 . . 1.459(6) no
C3 C39 . . 1.387(6) no
C4 C7 . . 1.395(5) no
C4 C41 . . 1.369(6) no
C5 C8 . . 1.370(5) no
C5 C11 . . 1.447(5) no
C6 C10 . . 1.403(5) no
C6 C18 . . 1.462(5) no
C6 C25 . . 1.400(5) no
C7 C9 . . 1.426(5) no
C8 C14 . . 1.420(5) no
C9 C32 . . 1.381(6) no
C10 C13 . . 1.410(5) no
C11 C24 . . 1.404(5) no
C12 C27 . . 1.381(5) no
C13 C40 . . 1.382(6) no
C14 C15 . . 1.411(5) no
C15 C23 . . 1.364(5) no
C16 C20 . . 1.385(6) no
C16 C37 . . 1.384(6) no
C17 C37 . . 1.379(6) no
C18 C20 . . 1.394(6) no
C19 C23 . . 1.393(5) no
C21 C22 . . 1.451(5) no
C22 C28 . . 1.397(6) no
C22 C29 . . 1.402(5) no
C24 C27 . . 1.372(5) no
C25 C31 . . 1.358(6) no
C26 C38 . . 1.369(6) no
C28 C33 . . 1.376(6) no
C29 C35 . . 1.387(5) no
C30 C32 . . 1.374(7) no
C30 C41 . . 1.376(7) no
C31 C40 . . 1.374(7) no
C33 C34 . . 1.383(7) no
C34 C35 . . 1.388(6) no
C36 C38 . . 1.367(7) no
C36 C39 . . 1.388(7) no
O1 H27 . 2_666 3.2991(33) no
O1 H12 . 2_666 3.1019(38) no
O1 H24 . 2_666 4.7541(31) no
O1 H37 . 2_666 3.7600(31) no
O1 H17 . 2_666 2.9251(35) no
F6 H34 . 2_666 3.3387(37) no
F6 H35 . 2_666 3.137(3) no
F6 O1 . 2_666 5.3719(40) no
F9 H35 . 2_666 6.4709(35) no
